data_7119340
loop_
_publ_author_name
'Yoshida, Takuya'
'Sakamaki, Daisuke'
'Seki, Shu'
'Shinokubo, Hiroshi'

_publ_section_title
;
 Enhancing the low-energy absorption band and charge mobility of
 antiaromatic Ni(II) norcorroles by their substituent effects.
;
_journal_issue 6
_journal_name_full 'Chemical communications (Cambridge, England)'
_journal_page_first 1112
_journal_page_last 1115
_journal_paper_doi 10.1039/c6cc09444a
_journal_volume 53
_journal_year 2017
_chemical_formula_sum 'C51 H31.5 F9 N7.5 Ni1.5'
_chemical_formula_weight 1008.40
_chemical_name_systematic
;
 ?
;
_space_group_crystal_system monoclinic
_space_group_IT_number 14
_space_group_name_Hall '-P 2ybc'
_space_group_name_H-M_alt 'P 1 21/c 1'
_symmetry_space_group_name_Hall '-P 2ybc'
_symmetry_space_group_name_H-M 'P 1 21/c 1'
_atom_sites_solution_hydrogens geom
_audit_creation_method SHELXL-2014
_audit_update_record
;
2016-10-27 deposited with the CCDC.
2016-12-20 downloaded from the CCDC.
;
_cell_angle_alpha 90
_cell_angle_beta 94.759(3)
_cell_angle_gamma 90
_cell_formula_units_Z 4
_cell_length_a 17.128(4)
_cell_length_b 11.539(2)
_cell_length_c 21.492(4)
_cell_measurement_reflns_used 13481
_cell_measurement_temperature 113(2)
_cell_measurement_theta_max 31.56
_cell_measurement_theta_min 1.90
_cell_volume 4233.0(15)
_computing_cell_refinement 'CrystalClear (Rigaku Inc., 2008)'
_computing_data_collection 'CrystalClear (Rigaku Inc., 2008)'
_computing_data_reduction 'CrystalClear (Rigaku Inc., 2008)'
_computing_structure_refinement 'SHELXL-2014 (Sheldrick, 2014)'
_computing_structure_solution 'SIR97 (Altomare, et al., 1999)'
_diffrn_ambient_temperature 113(2)
_diffrn_detector_area_resol_mean 14.222
_diffrn_measured_fraction_theta_full 0.968
_diffrn_measured_fraction_theta_max 0.995
_diffrn_measurement_device_type 'Rigaku Saturn724'
_diffrn_measurement_method \w
_diffrn_radiation_type MoK\a
_diffrn_radiation_wavelength 0.71075
_diffrn_reflns_av_unetI/netI 0.0457
_diffrn_reflns_Laue_measured_fraction_full 0.968
_diffrn_reflns_Laue_measured_fraction_max 0.995
_diffrn_reflns_limit_h_max 24
_diffrn_reflns_limit_h_min 0
_diffrn_reflns_limit_k_max 16
_diffrn_reflns_limit_k_min 0
_diffrn_reflns_limit_l_max 29
_diffrn_reflns_limit_l_min -27
_diffrn_reflns_number 12520
_diffrn_reflns_point_group_measured_fraction_full 0.968
_diffrn_reflns_point_group_measured_fraction_max 0.995
_diffrn_reflns_theta_full 25.242
_diffrn_reflns_theta_max 24.999
_diffrn_reflns_theta_min 1.902
_exptl_absorpt_coefficient_mu 0.763
_exptl_absorpt_correction_T_max 0.859
_exptl_absorpt_correction_T_min 0.692
_exptl_absorpt_correction_type multi-scan
_exptl_absorpt_process_details 'REQAB (Rigaku, 1998)'
_exptl_crystal_colour black
_exptl_crystal_density_diffrn 1.582
_exptl_crystal_density_method 'not measured'
_exptl_crystal_description prism
_exptl_crystal_F_000 2052
_exptl_crystal_size_max 0.200
_exptl_crystal_size_mid 0.200
_exptl_crystal_size_min 0.200
_refine_diff_density_max 1.166
_refine_diff_density_min -0.470
_refine_diff_density_rms 0.076
_refine_ls_extinction_method none
_refine_ls_goodness_of_fit_ref 1.083
_refine_ls_hydrogen_treatment constr
_refine_ls_matrix_type full
_refine_ls_number_parameters 677
_refine_ls_number_reflns 7421
_refine_ls_number_restraints 60
_refine_ls_restrained_S_all 1.082
_refine_ls_R_factor_all 0.0784
_refine_ls_R_factor_gt 0.0695
_refine_ls_shift/su_max 0.000
_refine_ls_shift/su_mean 0.000
_refine_ls_structure_factor_coef Fsqd
_refine_ls_weighting_details 'w=1/[\s^2^(Fo^2^)+(0.0916P)^2^+6.1889P] where P=(Fo^2^+2Fc^2^)/3'
_refine_ls_weighting_scheme calc
_refine_ls_wR_factor_gt 0.1807
_refine_ls_wR_factor_ref 0.1885
_reflns_Friedel_coverage 0.000
_reflns_number_gt 6445
_reflns_number_total 7421
_reflns_threshold_expression 'I > 2\s(I)'
_cod_data_source_file c6cc09444a2.cif
_cod_data_source_block shelxl
_cod_depositor_comments 'Adding full bibliography for 7119336--7119340.cif.'
_cod_original_cell_volume 4233.1(14)
_cod_original_formula_sum 'C51 H31.50 F9 N7.50 Ni1.50'
_cod_database_code 7119340
_shelx_space_group_comment
;
The symmetry employed for this shelxl refinement is uniquely defined
by the following loop, which should always be used as a source of
symmetry information in preference to the above space-group names.
They are only intended as comments.
;
_shelx_estimated_absorpt_t_min 0.862
_shelx_estimated_absorpt_t_max 0.862
_shelxl_version_number 2014-3

loop_
_space_group_symop_operation_xyz
'x, y, z'
'-x, y+1/2, -z+1/2'
'-x, -y, -z'
'x, -y-1/2, z-1/2'

loop_
_atom_site_label
_atom_site_type_symbol
_atom_site_fract_x
_atom_site_fract_y
_atom_site_fract_z
_atom_site_U_iso_or_equiv
_atom_site_adp_type
_atom_site_occupancy
_atom_site_site_symmetry_order
_atom_site_calc_flag
_atom_site_refinement_flags_posn
_atom_site_refinement_flags_adp
_atom_site_refinement_flags_occupancy
_atom_site_disorder_assembly
_atom_site_disorder_group
C1 C 0.9355(3) 0.2036(4) 1.02616(18) 0.0451(9) Uani 1 1 d . . . . .
C2 C 0.8626(3) 0.2604(4) 1.0355(2) 0.0513(10) Uani 1 1 d . . . . .
H1 H 0.8550 0.3409 1.0420 0.062 Uiso 1 1 calc R U . . .
C3 C 0.8060(3) 0.1758(4) 1.0330(2) 0.0512(10) Uani 1 1 d . . . . .
H2 H 0.7518 0.1880 1.0372 0.061 Uiso 1 1 calc R U . . .
C4 C 0.8428(3) 0.0639(4) 1.0230(2) 0.0459(10) Uani 1 1 d . . . . .
C5 C 0.8145(3) -0.0524(4) 1.01600(19) 0.0451(9) Uani 1 1 d . . . . .
C6 C 0.8657(3) -0.1486(4) 1.00152(19) 0.0474(10) Uani 1 1 d . . . . .
C7 C 0.8556(3) -0.2715(4) 0.9963(2) 0.0512(10) Uani 1 1 d . . . . .
H3 H 0.8084 -0.3126 1.0009 0.061 Uiso 1 1 calc R U . . .
C8 C 0.9266(3) -0.3205(4) 0.98335(19) 0.0483(10) Uani 1 1 d . . . . .
H4 H 0.9366 -0.4005 0.9772 0.058 Uiso 1 1 calc R U . . .
C9 C 0.9814(3) -0.2284(4) 0.98102(19) 0.0468(10) Uani 1 1 d . . . . .
C10 C 0.7319(3) -0.0757(4) 1.02426(19) 0.0474(10) Uani 1 1 d . . . . .
C11 C 0.6923(3) -0.0202(4) 1.0712(2) 0.0513(10) Uani 1 1 d . . . . .
H5 H 0.7194 0.0359 1.0971 0.062 Uiso 1 1 calc R U . . .
C12 C 0.6161(3) -0.0451(4) 1.0803(3) 0.0606(12) Uani 1 1 d . . . . .
H6 H 0.5912 -0.0050 1.1118 0.073 Uiso 0.5 1 calc R U P A 1
C13 C 0.5741(3) -0.1287(5) 1.0440(3) 0.0720(15) Uani 1 1 d . . . . .
H7 H 0.5210 -0.1457 1.0502 0.086 Uiso 0.5 1 calc R U P B 2
C14 C 0.6127(3) -0.1855(5) 0.9989(3) 0.0690(14) Uani 1 1 d . . . . .
H8 H 0.5861 -0.2448 0.9748 0.083 Uiso 0.5 1 calc R U P C 1
C15 C 0.6890(3) -0.1580(4) 0.9879(2) 0.0566(11) Uani 1 1 d . . . . .
H9 H 0.7127 -0.1958 0.9551 0.068 Uiso 1 1 calc R U . . .
C16 C 0.5759(7) 0.0160(10) 1.1346(6) 0.068(3) Uani 0.5 1 d . U P D 2
C17 C 0.4571(8) -0.0885(14) 1.0855(9) 0.112(5) Uani 0.5 1 d . U P E 1
H10 H 0.4717 -0.1132 1.1285 0.168 Uiso 0.5 1 calc R U P E 1
H11 H 0.4011 -0.1022 1.0753 0.168 Uiso 0.5 1 calc R U P E 1
H12 H 0.4685 -0.0058 1.0813 0.168 Uiso 0.5 1 calc R U P E 1
C18 C 0.4647(7) -0.2544(16) 1.0165(8) 0.102(5) Uani 0.5 1 d . U P E 1
H13 H 0.4694 -0.2525 0.9714 0.152 Uiso 0.5 1 calc R U P E 1
H14 H 0.4092 -0.2572 1.0245 0.152 Uiso 0.5 1 calc R U P E 1
H15 H 0.4914 -0.3232 1.0345 0.152 Uiso 0.5 1 calc R U P E 1
C19 C 0.5631(8) -0.2847(15) 0.9674(6) 0.092(4) Uani 0.5 1 d . U P F 2
C20 C 0.8278(3) 0.1670(4) 0.8758(2) 0.0473(10) Uani 1 1 d . . . . .
C21 C 0.7465(3) 0.1548(4) 0.8788(2) 0.0505(10) Uani 1 1 d . . . . .
H16 H 0.7107 0.2151 0.8863 0.061 Uiso 1 1 calc R U . . .
C22 C 0.7279(3) 0.0384(4) 0.8687(2) 0.0504(10) Uani 1 1 d . . . . .
H17 H 0.6772 0.0050 0.8682 0.061 Uiso 1 1 calc R U . . .
C23 C 0.7987(3) -0.0216(4) 0.8593(2) 0.0462(10) Uani 1 1 d . . . . .
C24 C 0.8167(3) -0.1403(4) 0.84306(19) 0.0455(9) Uani 1 1 d . . . . .
C25 C 0.8934(3) -0.1806(4) 0.83606(19) 0.0453(9) Uani 1 1 d . . . . .
C26 C 0.9246(3) -0.2869(4) 0.81271(19) 0.0489(10) Uani 1 1 d . . . . .
H18 H 0.8963 -0.3568 0.8045 0.059 Uiso 1 1 calc R U . . .
C27 C 1.0027(3) -0.2689(4) 0.8045(2) 0.0496(10) Uani 1 1 d . . . . .
H19 H 1.0377 -0.3236 0.7889 0.060 Uiso 1 1 calc R U . . .
C28 C 1.0212(3) -0.1520(4) 0.82385(19) 0.0482(10) Uani 1 1 d . . . . .
C29 C 1.0846(3) -0.0641(4) 0.82218(19) 0.0470(10) Uani 1 1 d . . . . .
C30 C 1.1574(3) -0.0462(4) 0.7990(2) 0.0533(11) Uani 1 1 d . . . . .
H20 H 1.1882 -0.1030 0.7805 0.064 Uiso 1 1 calc R U . . .
C31 C 1.1769(3) 0.0715(4) 0.8080(2) 0.0519(11) Uani 1 1 d . . . . .
H21 H 1.2234 0.1085 0.7971 0.062 Uiso 1 1 calc R U . . .
C32 C 1.1139(2) 0.1247(4) 0.83637(19) 0.0451(9) Uani 1 1 d . . . . .
C33 C 1.0945(2) 0.2457(4) 0.84743(19) 0.0437(9) Uani 1 1 d . . . . .
C34 C 1.0196(2) 0.2805(4) 0.86155(19) 0.0443(9) Uani 1 1 d . . . . .
C35 C 0.9848(3) 0.3929(4) 0.8745(2) 0.0482(10) Uani 1 1 d . . . . .
H22 H 1.0113 0.4653 0.8767 0.058 Uiso 1 1 calc R U . . .
C36 C 0.9066(3) 0.3747(4) 0.8829(2) 0.0499(10) Uani 1 1 d . . . . .
H23 H 0.8695 0.4326 0.8914 0.060 Uiso 1 1 calc R U . . .
C37 C 0.8916(2) 0.2538(4) 0.8766(2) 0.0462(10) Uani 1 1 d . . . . .
C38 C 0.7486(3) -0.2187(4) 0.82725(19) 0.0457(9) Uani 1 1 d . . . . .
C39 C 0.6842(3) -0.1784(4) 0.7891(2) 0.0508(10) Uani 1 1 d . . . . .
H24 H 0.6852 -0.1028 0.7717 0.061 Uiso 1 1 calc R U . . .
C40 C 0.6184(3) -0.2486(4) 0.7764(2) 0.0579(12) Uani 1 1 d . . . . .
C41 C 0.6169(3) -0.3596(4) 0.7994(3) 0.0660(14) Uani 1 1 d . . . . .
H25 H 0.5724 -0.4077 0.7900 0.079 Uiso 1 1 calc R U . . .
C42 C 0.6816(3) -0.4006(4) 0.8366(3) 0.0617(12) Uani 1 1 d . . . . .
C43 C 0.7469(3) -0.3314(4) 0.8505(2) 0.0511(10) Uani 1 1 d . . . . .
H26 H 0.7905 -0.3608 0.8759 0.061 Uiso 1 1 calc R U . . .
C44 C 0.5497(3) -0.2022(5) 0.7359(3) 0.0715(15) Uani 1 1 d . . . . .
C45 C 0.6803(4) -0.5227(6) 0.8584(4) 0.0827(18) Uani 1 1 d . . . . .
C46 C 1.1545(2) 0.3341(4) 0.84016(19) 0.0454(9) Uani 1 1 d . . . . .
C47 C 1.2311(3) 0.3202(4) 0.8674(2) 0.0494(10) Uani 1 1 d . . . . .
H27 H 1.2453 0.2494 0.8879 0.059 Uiso 1 1 calc R U . . .
C48 C 1.2868(3) 0.4067(4) 0.8652(2) 0.0538(11) Uani 1 1 d . . . . .
H28 H 1.3374 0.3963 0.8861 0.065 Uiso 1 1 calc R U . . .
C49 C 1.2689(3) 0.5099(4) 0.8323(2) 0.0520(11) Uani 1 1 d . . . . .
C50 C 1.1930(3) 0.5224(4) 0.8027(2) 0.0516(11) Uani 1 1 d . . . . .
H29 H 1.1800 0.5907 0.7794 0.062 Uiso 1 1 calc R U . . .
C51 C 1.1372(3) 0.4370(4) 0.8070(2) 0.0471(10) Uani 1 1 d . . . . .
H30 H 1.0861 0.4481 0.7871 0.057 Uiso 1 1 calc R U . . .
C52 C 1.3957(3) 0.5912(6) 0.8699(3) 0.0873(19) Uani 1 1 d . . . . .
H31 H 1.3809 0.5949 0.9129 0.131 Uiso 1 1 calc R U . . .
H32 H 1.4291 0.6577 0.8619 0.131 Uiso 1 1 calc R U . . .
H33 H 1.4244 0.5192 0.8639 0.131 Uiso 1 1 calc R U . . .
C53 C 1.3013(3) 0.7066(5) 0.8018(3) 0.0786(16) Uani 1 1 d . . . . .
H34 H 1.2746 0.6966 0.7600 0.118 Uiso 1 1 calc R U . . .
H35 H 1.3474 0.7560 0.7992 0.118 Uiso 1 1 calc R U . . .
H36 H 1.2654 0.7429 0.8292 0.118 Uiso 1 1 calc R U . . .
N1 N 0.9207(2) 0.0893(3) 1.01928(16) 0.0466(8) Uani 1 1 d . . . . .
N2 N 0.9421(2) -0.1280(3) 0.99144(16) 0.0453(8) Uani 1 1 d . . . . .
N3 N 0.5001(5) -0.1518(10) 1.0448(6) 0.089(3) Uani 0.5 1 d . U P E 1
N4 N 0.8569(2) 0.0592(3) 0.86519(17) 0.0471(8) Uani 1 1 d . . . . .
N5 N 0.9566(2) -0.1045(3) 0.84422(17) 0.0470(8) Uani 1 1 d . . . . .
N6 N 1.0605(2) 0.0394(3) 0.84425(16) 0.0447(8) Uani 1 1 d . . . . .
N7 N 0.9598(2) 0.2016(3) 0.86510(16) 0.0460(8) Uani 1 1 d . . . . .
N8 N 1.3256(2) 0.5942(4) 0.8269(2) 0.0694(12) Uani 1 1 d . . . . .
Ni1 Ni 1.0000 0.0000 1.0000 0.0451(2) Uani 1 2 d S . P . .
Ni2 Ni 0.95968(3) 0.04756(5) 0.85929(3) 0.0457(2) Uani 1 1 d . . . . .
F1 F 0.6211(4) 0.0230(6) 1.1892(3) 0.0845(19) Uani 0.5 1 d . U P D 2
F2 F 0.5597(5) 0.1272(6) 1.1198(4) 0.095(2) Uani 0.5 1 d . U P D 2
F3 F 0.5083(5) -0.0309(8) 1.1493(5) 0.123(3) Uani 0.5 1 d . U P D 2
F4 F 0.4960(5) -0.3115(10) 0.9889(4) 0.116(3) Uani 0.5 1 d . U P F 2
F5 F 0.5506(5) -0.2570(10) 0.9086(4) 0.134(4) Uani 0.5 1 d . U P F 2
F6 F 0.6064(6) -0.3851(10) 0.9680(5) 0.140(4) Uani 0.5 1 d . U P F 2
F7 F 0.55565(19) -0.2188(4) 0.67495(18) 0.0912(11) Uani 1 1 d . . . . .
F8 F 0.5396(2) -0.0894(4) 0.7431(2) 0.1210(16) Uani 1 1 d . . . . .
F9 F 0.48258(18) -0.2547(4) 0.74777(19) 0.1001(12) Uani 1 1 d . . . . .
F10 F 0.7226(2) -0.5385(3) 0.91342(18) 0.0852(10) Uani 1 1 d . . . . .
F11 F 0.6110(2) -0.5661(4) 0.8632(3) 0.1287(18) Uani 1 1 d . . . . .
F12 F 0.7138(3) -0.5965(3) 0.8185(2) 0.1277(17) Uani 1 1 d . . . . .

loop_
_atom_site_aniso_label
_atom_site_aniso_U_11
_atom_site_aniso_U_22
_atom_site_aniso_U_33
_atom_site_aniso_U_23
_atom_site_aniso_U_13
_atom_site_aniso_U_12
C1 0.056(2) 0.044(2) 0.035(2) -0.0024(17) -0.0002(18) 0.0015(19)
C2 0.057(3) 0.045(2) 0.052(2) -0.0003(19) 0.005(2) 0.008(2)
C3 0.050(2) 0.056(3) 0.048(2) 0.001(2) 0.0041(19) 0.005(2)
C4 0.046(2) 0.046(2) 0.045(2) 0.0000(18) -0.0005(18) 0.0076(18)
C5 0.051(2) 0.046(2) 0.038(2) 0.0008(17) -0.0027(18) 0.0045(19)
C6 0.051(2) 0.049(2) 0.042(2) -0.0002(18) 0.0004(19) 0.0000(19)
C7 0.059(3) 0.051(3) 0.043(2) 0.0014(19) -0.004(2) -0.005(2)
C8 0.060(3) 0.038(2) 0.046(2) 0.0008(18) 0.000(2) -0.0009(19)
C9 0.055(2) 0.045(2) 0.040(2) -0.0027(18) 0.0014(18) 0.0018(19)
C10 0.051(2) 0.045(2) 0.044(2) 0.0025(18) -0.0071(19) 0.0014(19)
C11 0.048(2) 0.047(2) 0.059(3) 0.005(2) 0.001(2) 0.0041(19)
C12 0.052(3) 0.058(3) 0.072(3) 0.003(2) 0.008(2) 0.004(2)
C13 0.047(3) 0.066(3) 0.101(4) 0.007(3) -0.005(3) -0.004(2)
C14 0.057(3) 0.065(3) 0.082(4) -0.004(3) -0.013(3) -0.006(3)
C15 0.059(3) 0.060(3) 0.049(2) 0.002(2) -0.007(2) -0.002(2)
C16 0.062(6) 0.059(6) 0.086(7) -0.005(5) 0.016(6) -0.008(5)
C17 0.067(8) 0.101(10) 0.174(14) 0.015(10) 0.050(9) 0.006(7)
C18 0.042(6) 0.151(14) 0.112(11) 0.002(10) 0.011(7) -0.036(8)
C19 0.069(7) 0.131(11) 0.079(8) -0.034(8) 0.015(6) -0.039(7)
C20 0.053(2) 0.038(2) 0.050(2) -0.0018(18) -0.0028(19) 0.0030(18)
C21 0.052(2) 0.041(2) 0.058(3) 0.0021(19) 0.000(2) 0.0016(19)
C22 0.052(2) 0.042(2) 0.056(3) 0.0014(19) -0.004(2) -0.0010(19)
C23 0.049(2) 0.037(2) 0.050(2) 0.0018(18) -0.0048(19) -0.0037(18)
C24 0.054(2) 0.039(2) 0.043(2) -0.0002(17) -0.0011(19) -0.0036(18)
C25 0.055(2) 0.040(2) 0.040(2) -0.0009(17) -0.0050(18) -0.0013(19)
C26 0.061(3) 0.041(2) 0.042(2) -0.0010(18) -0.008(2) 0.0030(19)
C27 0.060(3) 0.042(2) 0.046(2) -0.0057(18) 0.000(2) 0.008(2)
C28 0.059(3) 0.045(2) 0.039(2) -0.0028(18) -0.0067(19) 0.006(2)
C29 0.055(3) 0.041(2) 0.044(2) -0.0011(18) -0.0035(19) 0.0051(19)
C30 0.065(3) 0.048(3) 0.046(2) -0.0009(19) 0.002(2) 0.013(2)
C31 0.055(3) 0.052(3) 0.048(2) 0.004(2) 0.000(2) 0.009(2)
C32 0.047(2) 0.047(2) 0.041(2) 0.0000(18) -0.0029(18) 0.0039(18)
C33 0.050(2) 0.039(2) 0.042(2) -0.0030(17) -0.0014(18) 0.0002(18)
C34 0.048(2) 0.040(2) 0.043(2) 0.0005(17) -0.0009(18) -0.0016(18)
C35 0.052(2) 0.038(2) 0.053(2) -0.0054(19) 0.000(2) 0.0004(18)
C36 0.048(2) 0.041(2) 0.061(3) -0.0025(19) 0.004(2) 0.0034(18)
C37 0.043(2) 0.045(2) 0.050(2) 0.0005(19) -0.0015(18) 0.0011(18)
C38 0.052(2) 0.043(2) 0.042(2) -0.0041(17) 0.0050(18) -0.0056(19)
C39 0.050(2) 0.050(3) 0.053(2) -0.002(2) 0.000(2) 0.000(2)
C40 0.047(2) 0.057(3) 0.070(3) 0.000(2) 0.005(2) 0.000(2)
C41 0.045(2) 0.054(3) 0.098(4) -0.003(3) 0.003(3) -0.005(2)
C42 0.054(3) 0.045(3) 0.087(4) 0.007(2) 0.008(3) -0.003(2)
C43 0.055(3) 0.041(2) 0.057(3) -0.0010(19) 0.004(2) 0.0012(19)
C44 0.045(3) 0.066(4) 0.101(5) -0.003(3) -0.008(3) 0.000(2)
C45 0.058(3) 0.071(4) 0.117(5) 0.018(4) -0.006(3) -0.006(3)
C46 0.049(2) 0.045(2) 0.041(2) -0.0005(18) 0.0024(18) 0.0026(18)
C47 0.052(2) 0.046(2) 0.049(2) 0.0046(19) 0.0017(19) 0.0032(19)
C48 0.045(2) 0.057(3) 0.059(3) 0.003(2) 0.005(2) 0.002(2)
C49 0.047(2) 0.048(3) 0.061(3) 0.004(2) 0.010(2) -0.0020(19)
C50 0.051(3) 0.049(2) 0.055(3) 0.010(2) 0.011(2) 0.006(2)
C51 0.048(2) 0.046(2) 0.047(2) 0.0017(18) -0.0005(19) 0.0054(19)
C52 0.063(3) 0.072(4) 0.124(5) 0.021(4) -0.009(3) -0.025(3)
C53 0.068(3) 0.055(3) 0.113(5) 0.020(3) 0.008(3) -0.007(3)
N1 0.050(2) 0.044(2) 0.0449(19) -0.0051(15) -0.0015(16) 0.0002(16)
N2 0.0475(19) 0.046(2) 0.0425(18) -0.0026(15) 0.0014(15) 0.0040(16)
N3 0.041(5) 0.101(8) 0.130(9) 0.016(7) 0.032(5) 0.004(5)
N4 0.049(2) 0.0395(19) 0.052(2) -0.0020(15) -0.0025(16) -0.0004(15)
N5 0.049(2) 0.0408(19) 0.0496(19) -0.0022(16) -0.0040(16) 0.0032(15)
N6 0.051(2) 0.0381(19) 0.0436(19) -0.0015(14) -0.0022(16) 0.0042(15)
N7 0.0462(19) 0.0415(19) 0.050(2) -0.0009(15) 0.0011(16) -0.0016(15)
N8 0.051(2) 0.056(3) 0.101(3) 0.019(2) 0.006(2) -0.0042(19)
Ni1 0.0458(4) 0.0414(4) 0.0477(4) -0.0039(3) 0.0012(3) 0.0029(3)
Ni2 0.0473(3) 0.0362(3) 0.0522(4) -0.0033(2) -0.0033(3) 0.0006(2)
F1 0.096(5) 0.092(5) 0.068(4) -0.005(3) 0.025(4) 0.016(4)
F2 0.112(6) 0.070(4) 0.101(5) -0.009(4) 0.004(4) 0.026(4)
F3 0.088(5) 0.124(7) 0.168(8) -0.066(6) 0.078(5) -0.041(5)
F4 0.080(5) 0.175(9) 0.101(5) -0.056(5) 0.045(4) -0.074(6)
F5 0.089(5) 0.231(11) 0.081(5) -0.056(6) 0.010(4) -0.085(6)
F6 0.122(7) 0.125(8) 0.172(9) -0.066(7) 0.009(7) -0.053(6)
F7 0.068(2) 0.113(3) 0.089(2) 0.018(2) -0.0167(18) -0.0114(19)
F8 0.092(3) 0.080(3) 0.180(4) -0.013(3) -0.053(3) 0.029(2)
F9 0.0463(17) 0.131(3) 0.122(3) 0.027(2) 0.0003(17) -0.0029(19)
F10 0.086(2) 0.066(2) 0.105(3) 0.0267(18) 0.011(2) -0.0086(17)
F11 0.083(3) 0.097(3) 0.202(5) 0.062(3) -0.009(3) -0.038(2)
F12 0.182(5) 0.052(2) 0.150(4) 0.000(2) 0.023(3) 0.008(3)

loop_
_atom_type_symbol
_atom_type_description
_atom_type_scat_dispersion_real
_atom_type_scat_dispersion_imag
_atom_type_scat_source
Ni Ni 0.3393 1.1124 'International Tables Vol C Tables 4.2.6.8 and 6.1.1.4'
N N 0.0061 0.0033 'International Tables Vol C Tables 4.2.6.8 and 6.1.1.4'
C C 0.0033 0.0016 'International Tables Vol C Tables 4.2.6.8 and 6.1.1.4'
H H 0.0000 0.0000 'International Tables Vol C Tables 4.2.6.8 and 6.1.1.4'
F F 0.0171 0.0103 'International Tables Vol C Tables 4.2.6.8 and 6.1.1.4'

loop_
_geom_angle_atom_site_label_1
_geom_angle_atom_site_label_2
_geom_angle_atom_site_label_3
_geom_angle
_geom_angle_site_symmetry_1
_geom_angle_site_symmetry_3
N1 C1 C2 107.6(4) . .
N1 C1 C9 110.7(4) . 3_757
C2 C1 C9 141.6(4) . 3_757
C3 C2 C1 106.7(4) . .
C3 C2 H1 126.6 . .
C1 C2 H1 126.6 . .
C2 C3 C4 108.8(4) . .
C2 C3 H2 125.6 . .
C4 C3 H2 125.6 . .
N1 C4 C5 121.1(4) . .
N1 C4 C3 104.6(4) . .
C5 C4 C3 134.3(4) . .
C4 C5 C6 122.0(4) . .
C4 C5 C10 118.8(4) . .
C6 C5 C10 119.2(4) . .
N2 C6 C7 105.8(4) . .
N2 C6 C5 120.0(4) . .
C7 C6 C5 134.2(4) . .
C8 C7 C6 108.5(4) . .
C8 C7 H3 125.8 . .
C6 C7 H3 125.8 . .
C7 C8 C9 107.1(4) . .
C7 C8 H4 126.5 . .
C9 C8 H4 126.5 . .
N2 C9 C8 107.0(4) . .
N2 C9 C1 110.2(4) . 3_757
C8 C9 C1 142.7(4) . 3_757
C15 C10 C11 116.4(4) . .
C15 C10 C5 121.6(4) . .
C11 C10 C5 121.9(4) . .
C12 C11 C10 121.9(5) . .
C12 C11 H5 119.1 . .
C10 C11 H5 119.1 . .
C11 C12 C13 121.2(5) . .
C11 C12 C16 119.7(6) . .
C13 C12 C16 119.1(6) . .
C11 C12 H6 119.4 . .
C13 C12 H6 119.4 . .
N3 C13 C14 115.8(8) . .
N3 C13 C12 126.3(8) . .
C14 C13 C12 117.6(5) . .
C14 C13 H7 121.2 . .
C12 C13 H7 121.2 . .
C13 C14 C15 121.6(5) . .
C13 C14 C19 112.4(7) . .
C15 C14 C19 125.9(7) . .
C13 C14 H8 119.2 . .
C15 C14 H8 119.2 . .
C14 C15 C10 121.4(5) . .
C14 C15 H9 119.3 . .
C10 C15 H9 119.3 . .
F3 C16 F2 106.0(10) . .
F3 C16 F1 105.2(10) . .
F2 C16 F1 103.9(9) . .
F3 C16 C12 115.8(9) . .
F2 C16 C12 110.4(9) . .
F1 C16 C12 114.7(9) . .
N3 C17 H10 109.5 . .
N3 C17 H11 109.5 . .
H10 C17 H11 109.5 . .
N3 C17 H12 109.5 . .
H10 C17 H12 109.5 . .
H11 C17 H12 109.5 . .
N3 C18 H13 109.5 . .
N3 C18 H14 109.5 . .
H13 C18 H14 109.5 . .
N3 C18 H15 109.5 . .
H13 C18 H15 109.5 . .
H14 C18 H15 109.5 . .
F5 C19 F4 108.7(11) . .
F5 C19 F6 105.0(12) . .
F4 C19 F6 106.6(14) . .
F5 C19 C14 106.4(11) . .
F4 C19 C14 119.1(11) . .
F6 C19 C14 110.2(10) . .
N4 C20 C21 107.1(4) . .
N4 C20 C37 109.7(4) . .
C21 C20 C37 143.1(4) . .
C22 C21 C20 107.7(4) . .
C22 C21 H16 126.2 . .
C20 C21 H16 126.2 . .
C21 C22 C23 107.7(4) . .
C21 C22 H17 126.1 . .
C23 C22 H17 126.1 . .
N4 C23 C22 106.2(4) . .
N4 C23 C24 119.9(4) . .
C22 C23 C24 133.9(4) . .
C25 C24 C23 123.6(4) . .
C25 C24 C38 119.5(4) . .
C23 C24 C38 116.6(4) . .
N5 C25 C24 119.9(4) . .
N5 C25 C26 105.8(4) . .
C24 C25 C26 133.7(4) . .
C27 C26 C25 107.9(4) . .
C27 C26 H18 126.0 . .
C25 C26 H18 126.0 . .
C26 C27 C28 107.2(4) . .
C26 C27 H19 126.4 . .
C28 C27 H19 126.4 . .
N5 C28 C27 108.1(4) . .
N5 C28 C29 110.7(4) . .
C27 C28 C29 140.8(4) . .
N6 C29 C30 107.4(4) . .
N6 C29 C28 110.2(4) . .
C30 C29 C28 141.7(4) . .
C29 C30 C31 107.6(4) . .
C29 C30 H20 126.2 . .
C31 C30 H20 126.2 . .
C30 C31 C32 107.2(4) . .
C30 C31 H21 126.4 . .
C32 C31 H21 126.4 . .
N6 C32 C31 106.4(4) . .
N6 C32 C33 120.4(4) . .
C31 C32 C33 132.4(4) . .
C34 C33 C32 122.3(4) . .
C34 C33 C46 119.1(4) . .
C32 C33 C46 118.5(4) . .
N7 C34 C33 121.4(4) . .
N7 C34 C35 105.1(4) . .
C33 C34 C35 133.6(4) . .
C36 C35 C34 107.7(4) . .
C36 C35 H22 126.2 . .
C34 C35 H22 126.2 . .
C35 C36 C37 107.8(4) . .
C35 C36 H23 126.1 . .
C37 C36 H23 126.1 . .
N7 C37 C36 107.6(4) . .
N7 C37 C20 110.1(4) . .
C36 C37 C20 142.3(4) . .
C43 C38 C39 118.8(4) . .
C43 C38 C24 121.5(4) . .
C39 C38 C24 119.7(4) . .
C40 C39 C38 120.4(4) . .
C40 C39 H24 119.8 . .
C38 C39 H24 119.8 . .
C41 C40 C39 120.7(5) . .
C41 C40 C44 120.2(5) . .
C39 C40 C44 119.1(5) . .
C40 C41 C42 118.9(5) . .
C40 C41 H25 120.5 . .
C42 C41 H25 120.5 . .
C43 C42 C41 121.2(5) . .
C43 C42 C45 120.7(5) . .
C41 C42 C45 118.1(5) . .
C42 C43 C38 119.9(4) . .
C42 C43 H26 120.0 . .
C38 C43 H26 120.0 . .
F8 C44 F7 106.1(5) . .
F8 C44 F9 107.4(5) . .
F7 C44 F9 104.9(4) . .
F8 C44 C40 112.7(5) . .
F7 C44 C40 113.4(5) . .
F9 C44 C40 111.7(5) . .
F11 C45 F10 107.8(6) . .
F11 C45 F12 104.1(6) . .
F10 C45 F12 104.0(5) . .
F11 C45 C42 115.4(5) . .
F10 C45 C42 112.6(5) . .
F12 C45 C42 112.0(6) . .
C47 C46 C51 117.4(4) . .
C47 C46 C33 121.2(4) . .
C51 C46 C33 121.4(4) . .
C48 C47 C46 121.9(4) . .
C48 C47 H27 119.1 . .
C46 C47 H27 119.1 . .
C47 C48 C49 120.4(4) . .
C47 C48 H28 119.8 . .
C49 C48 H28 119.8 . .
N8 C49 C48 120.8(4) . .
N8 C49 C50 121.2(4) . .
C48 C49 C50 118.0(4) . .
C51 C50 C49 121.1(4) . .
C51 C50 H29 119.5 . .
C49 C50 H29 119.5 . .
C50 C51 C46 121.2(4) . .
C50 C51 H30 119.4 . .
C46 C51 H30 119.4 . .
N8 C52 H31 109.5 . .
N8 C52 H32 109.5 . .
H31 C52 H32 109.5 . .
N8 C52 H33 109.5 . .
H31 C52 H33 109.5 . .
H32 C52 H33 109.5 . .
N8 C53 H34 109.5 . .
N8 C53 H35 109.5 . .
H34 C53 H35 109.5 . .
N8 C53 H36 109.5 . .
H34 C53 H36 109.5 . .
H35 C53 H36 109.5 . .
C1 N1 C4 112.2(4) . .
C1 N1 Ni1 116.8(3) . .
C4 N1 Ni1 130.7(3) . .
C6 N2 C9 111.7(4) . .
C6 N2 Ni1 131.4(3) . .
C9 N2 Ni1 116.2(3) . .
C13 N3 C17 117.8(12) . .
C13 N3 C18 122.8(10) . .
C17 N3 C18 118.0(11) . .
C23 N4 C20 111.3(4) . .
C23 N4 Ni2 131.4(3) . .
C20 N4 Ni2 117.2(3) . .
C28 N5 C25 110.8(4) . .
C28 N5 Ni2 116.7(3) . .
C25 N5 Ni2 130.8(3) . .
C29 N6 C32 111.3(4) . .
C29 N6 Ni2 115.8(3) . .
C32 N6 Ni2 130.8(3) . .
C37 N7 C34 111.9(4) . .
C37 N7 Ni2 117.4(3) . .
C34 N7 Ni2 130.7(3) . .
C49 N8 C53 118.5(4) . .
C49 N8 C52 118.5(4) . .
C53 N8 C52 117.0(5) . .
N2 Ni1 N2 180.0 . 3_757
N2 Ni1 N1 85.70(16) . 3_757
N2 Ni1 N1 94.30(16) 3_757 3_757
N2 Ni1 N1 94.30(16) . .
N2 Ni1 N1 85.70(16) 3_757 .
N1 Ni1 N1 180.0 3_757 .
N4 Ni2 N7 85.13(16) . .
N4 Ni2 N5 94.19(16) . .
N7 Ni2 N5 173.51(16) . .
N4 Ni2 N6 173.56(16) . .
N7 Ni2 N6 93.99(16) . .
N5 Ni2 N6 85.96(16) . .

loop_
_geom_bond_atom_site_label_1
_geom_bond_atom_site_label_2
_geom_bond_distance
_geom_bond_site_symmetry_2
C1 N1 1.348(6) .
C1 C2 1.439(6) .
C1 C9 1.473(6) 3_757
C2 C3 1.374(7) .
C2 H1 0.9500 .
C3 C4 1.460(6) .
C3 H2 0.9500 .
C4 N1 1.374(6) .
C4 C5 1.430(6) .
C5 C6 1.464(6) .
C5 C10 1.466(6) .
C6 N2 1.365(6) .
C6 C7 1.432(6) .
C7 C8 1.390(6) .
C7 H3 0.9500 .
C8 C9 1.421(6) .
C8 H4 0.9500 .
C9 N2 1.368(5) .
C9 C1 1.473(6) 3_757
C10 C15 1.399(6) .
C10 C11 1.414(7) .
C11 C12 1.366(7) .
C11 H5 0.9500 .
C12 C13 1.402(8) .
C12 C16 1.570(12) .
C12 H6 0.9500 .
C13 N3 1.297(10) .
C13 C14 1.384(8) .
C13 H7 0.9500 .
C14 C15 1.385(7) .
C14 C19 1.547(14) .
C14 H8 0.9500 .
C15 H9 0.9500 .
C16 F3 1.341(13) .
C16 F2 1.345(13) .
C16 F1 1.354(14) .
C17 N3 1.395(18) .
C17 H10 0.9800 .
C17 H11 0.9800 .
C17 H12 0.9800 .
C18 N3 1.440(19) .
C18 H13 0.9800 .
C18 H14 0.9800 .
C18 H15 0.9800 .
C19 F5 1.306(17) .
C19 F4 1.310(14) .
C19 F6 1.374(19) .
C20 N4 1.366(5) .
C20 C21 1.406(6) .
C20 C37 1.482(6) .
C21 C22 1.394(6) .
C21 H16 0.9500 .
C22 C23 1.424(6) .
C22 H17 0.9500 .
C23 N4 1.364(5) .
C23 C24 1.452(6) .
C24 C25 1.413(6) .
C24 C38 1.493(6) .
C25 N5 1.394(5) .
C25 C26 1.444(6) .
C26 C27 1.379(6) .
C26 H18 0.9500 .
C27 C28 1.440(6) .
C27 H19 0.9500 .
C28 N5 1.339(6) .
C28 C29 1.489(6) .
C29 N6 1.362(5) .
C29 C30 1.396(7) .
C30 C31 1.408(7) .
C30 H20 0.9500 .
C31 C32 1.421(6) .
C31 H21 0.9500 .
C32 N6 1.364(6) .
C32 C33 1.460(6) .
C33 C34 1.402(6) .
C33 C46 1.466(6) .
C34 N7 1.376(5) .
C34 C35 1.463(6) .
C35 C36 1.383(6) .
C35 H22 0.9500 .
C36 C37 1.423(6) .
C36 H23 0.9500 .
C37 N7 1.355(5) .
C38 C43 1.395(6) .
C38 C39 1.398(6) .
C39 C40 1.395(6) .
C39 H24 0.9500 .
C40 C41 1.373(7) .
C40 C44 1.504(7) .
C41 C42 1.394(7) .
C41 H25 0.9500 .
C42 C43 1.387(7) .
C42 C45 1.486(8) .
C43 H26 0.9500 .
C44 F8 1.323(7) .
C44 F7 1.336(7) .
C44 F9 1.343(6) .
C45 F11 1.299(7) .
C45 F10 1.348(7) .
C45 F12 1.368(8) .
C46 C47 1.401(6) .
C46 C51 1.405(6) .
C47 C48 1.384(6) .
C47 H27 0.9500 .
C48 C49 1.405(7) .
C48 H28 0.9500 .
C49 N8 1.385(6) .
C49 C50 1.407(7) .
C50 C51 1.382(6) .
C50 H29 0.9500 .
C51 H30 0.9500 .
C52 N8 1.454(7) .
C52 H31 0.9800 .
C52 H32 0.9800 .
C52 H33 0.9800 .
C53 N8 1.452(7) .
C53 H34 0.9800 .
C53 H35 0.9800 .
C53 H36 0.9800 .
N1 Ni1 1.781(4) .
N2 Ni1 1.780(4) .
N4 Ni2 1.780(4) .
N5 Ni2 1.785(4) .
N6 Ni2 1.785(4) .
N7 Ni2 1.782(4) .
Ni1 N2 1.780(4) 3_757
Ni1 N1 1.781(4) 3_757

loop_
_geom_torsion_atom_site_label_1
_geom_torsion_atom_site_label_2
_geom_torsion_atom_site_label_3
_geom_torsion_atom_site_label_4
_geom_torsion
_geom_torsion_site_symmetry_1
_geom_torsion_site_symmetry_4
N1 C1 C2 C3 -0.6(5) . .
C9 C1 C2 C3 175.7(5) 3_757 .
C1 C2 C3 C4 0.8(5) . .
C2 C3 C4 N1 -0.7(5) . .
C2 C3 C4 C5 -179.3(5) . .
N1 C4 C5 C6 -3.1(6) . .
C3 C4 C5 C6 175.3(4) . .
N1 C4 C5 C10 176.2(4) . .
C3 C4 C5 C10 -5.4(7) . .
C4 C5 C6 N2 -3.0(6) . .
C10 C5 C6 N2 177.6(4) . .
C4 C5 C6 C7 174.8(4) . .
C10 C5 C6 C7 -4.5(7) . .
N2 C6 C7 C8 0.2(5) . .
C5 C6 C7 C8 -177.9(4) . .
C6 C7 C8 C9 0.5(5) . .
C7 C8 C9 N2 -1.0(5) . .
C7 C8 C9 C1 175.8(5) . 3_757
C4 C5 C10 C15 143.6(4) . .
C6 C5 C10 C15 -37.0(6) . .
C4 C5 C10 C11 -39.4(6) . .
C6 C5 C10 C11 140.0(4) . .
C15 C10 C11 C12 -0.4(7) . .
C5 C10 C11 C12 -177.6(4) . .
C10 C11 C12 C13 1.2(8) . .
C10 C11 C12 C16 178.0(6) . .
C11 C12 C13 N3 -173.4(8) . .
C16 C12 C13 N3 9.8(12) . .
C11 C12 C13 C14 0.3(8) . .
C16 C12 C13 C14 -176.5(7) . .
N3 C13 C14 C15 171.8(7) . .
C12 C13 C14 C15 -2.6(8) . .
N3 C13 C14 C19 -12.1(11) . .
C12 C13 C14 C19 173.5(8) . .
C13 C14 C15 C10 3.4(8) . .
C19 C14 C15 C10 -172.1(9) . .
C11 C10 C15 C14 -1.8(7) . .
C5 C10 C15 C14 175.4(4) . .
C11 C12 C16 F3 -165.7(9) . .
C13 C12 C16 F3 11.1(13) . .
C11 C12 C16 F2 73.9(10) . .
C13 C12 C16 F2 -109.2(8) . .
C11 C12 C16 F1 -42.9(11) . .
C13 C12 C16 F1 133.9(8) . .
C13 C14 C19 F5 117.3(10) . .
C15 C14 C19 F5 -66.9(15) . .
C13 C14 C19 F4 -5.8(18) . .
C15 C14 C19 F4 170.1(11) . .
C13 C14 C19 F6 -129.4(9) . .
C15 C14 C19 F6 46.4(15) . .
N4 C20 C21 C22 -1.0(5) . .
C37 C20 C21 C22 174.5(6) . .
C20 C21 C22 C23 -0.1(5) . .
C21 C22 C23 N4 1.2(5) . .
C21 C22 C23 C24 -175.4(5) . .
N4 C23 C24 C25 3.7(6) . .
C22 C23 C24 C25 179.9(5) . .
N4 C23 C24 C38 -170.3(4) . .
C22 C23 C24 C38 6.0(7) . .
C23 C24 C25 N5 -0.6(6) . .
C38 C24 C25 N5 173.1(4) . .
C23 C24 C25 C26 -170.3(4) . .
C38 C24 C25 C26 3.5(7) . .
N5 C25 C26 C27 -3.3(5) . .
C24 C25 C26 C27 167.3(4) . .
C25 C26 C27 C28 1.1(5) . .
C26 C27 C28 N5 1.6(5) . .
C26 C27 C28 C29 -169.4(5) . .
N5 C28 C29 N6 2.4(5) . .
C27 C28 C29 N6 173.2(5) . .
N5 C28 C29 C30 -166.9(5) . .
C27 C28 C29 C30 3.9(10) . .
N6 C29 C30 C31 0.3(5) . .
C28 C29 C30 C31 169.8(5) . .
C29 C30 C31 C32 -0.7(5) . .
C30 C31 C32 N6 0.9(5) . .
C30 C31 C32 C33 -168.4(4) . .
N6 C32 C33 C34 -5.1(6) . .
C31 C32 C33 C34 163.0(4) . .
N6 C32 C33 C46 178.2(4) . .
C31 C32 C33 C46 -13.7(7) . .
C32 C33 C34 N7 -0.7(6) . .
C46 C33 C34 N7 176.0(4) . .
C32 C33 C34 C35 179.9(4) . .
C46 C33 C34 C35 -3.4(7) . .
N7 C34 C35 C36 -1.9(5) . .
C33 C34 C35 C36 177.6(4) . .
C34 C35 C36 C37 0.9(5) . .
C35 C36 C37 N7 0.4(5) . .
C35 C36 C37 C20 -176.3(5) . .
N4 C20 C37 N7 1.5(5) . .
C21 C20 C37 N7 -173.9(6) . .
N4 C20 C37 C36 178.2(6) . .
C21 C20 C37 C36 2.8(11) . .
C25 C24 C38 C43 49.8(6) . .
C23 C24 C38 C43 -136.0(4) . .
C25 C24 C38 C39 -131.2(4) . .
C23 C24 C38 C39 43.0(6) . .
C43 C38 C39 C40 2.2(7) . .
C24 C38 C39 C40 -176.8(4) . .
C38 C39 C40 C41 -2.2(7) . .
C38 C39 C40 C44 179.2(5) . .
C39 C40 C41 C42 1.1(8) . .
C44 C40 C41 C42 179.7(5) . .
C40 C41 C42 C43 -0.1(8) . .
C40 C41 C42 C45 -177.1(6) . .
C41 C42 C43 C38 0.1(8) . .
C45 C42 C43 C38 177.0(5) . .
C39 C38 C43 C42 -1.1(7) . .
C24 C38 C43 C42 177.9(4) . .
C41 C40 C44 F8 147.7(6) . .
C39 C40 C44 F8 -33.7(8) . .
C41 C40 C44 F7 -91.7(6) . .
C39 C40 C44 F7 86.9(6) . .
C41 C40 C44 F9 26.6(8) . .
C39 C40 C44 F9 -154.8(5) . .
C43 C42 C45 F11 156.2(6) . .
C41 C42 C45 F11 -26.7(9) . .
C43 C42 C45 F10 31.9(8) . .
C41 C42 C45 F10 -151.1(5) . .
C43 C42 C45 F12 -84.9(7) . .
C41 C42 C45 F12 92.1(6) . .
C34 C33 C46 C47 135.5(4) . .
C32 C33 C46 C47 -47.7(6) . .
C34 C33 C46 C51 -43.0(6) . .
C32 C33 C46 C51 133.8(4) . .
C51 C46 C47 C48 3.8(6) . .
C33 C46 C47 C48 -174.7(4) . .
C46 C47 C48 C49 -3.5(7) . .
C47 C48 C49 N8 -176.3(5) . .
C47 C48 C49 C50 0.8(7) . .
N8 C49 C50 C51 178.5(5) . .
C48 C49 C50 C51 1.4(7) . .
C49 C50 C51 C46 -1.0(7) . .
C47 C46 C51 C50 -1.6(6) . .
C33 C46 C51 C50 176.9(4) . .
C2 C1 N1 C4 0.2(5) . .
C9 C1 N1 C4 -177.3(3) 3_757 .
C2 C1 N1 Ni1 174.5(3) . .
C9 C1 N1 Ni1 -3.0(4) 3_757 .
C5 C4 N1 C1 179.1(4) . .
C3 C4 N1 C1 0.3(5) . .
C5 C4 N1 Ni1 5.8(6) . .
C3 C4 N1 Ni1 -173.0(3) . .
C7 C6 N2 C9 -0.8(5) . .
C5 C6 N2 C9 177.6(4) . .
C7 C6 N2 Ni1 -171.0(3) . .
C5 C6 N2 Ni1 7.4(6) . .
C8 C9 N2 C6 1.1(5) . .
C1 C9 N2 C6 -176.8(3) 3_757 .
C8 C9 N2 Ni1 173.0(3) . .
C1 C9 N2 Ni1 -5.0(4) 3_757 .
C14 C13 N3 C17 -174.1(11) . .
C12 C13 N3 C17 -0.2(16) . .
C14 C13 N3 C18 19.9(15) . .
C12 C13 N3 C18 -166.2(11) . .
C22 C23 N4 C20 -1.9(5) . .
C24 C23 N4 C20 175.3(4) . .
C22 C23 N4 Ni2 -179.9(3) . .
C24 C23 N4 Ni2 -2.7(6) . .
C21 C20 N4 C23 1.9(5) . .
C37 C20 N4 C23 -175.3(3) . .
C21 C20 N4 Ni2 -179.8(3) . .
C37 C20 N4 Ni2 3.0(5) . .
C27 C28 N5 C25 -3.8(5) . .
C29 C28 N5 C25 170.1(3) . .
C27 C28 N5 Ni2 -170.3(3) . .
C29 C28 N5 Ni2 3.6(4) . .
C24 C25 N5 C28 -167.8(4) . .
C26 C25 N5 C28 4.5(5) . .
C24 C25 N5 Ni2 -3.8(6) . .
C26 C25 N5 Ni2 168.5(3) . .
C30 C29 N6 C32 0.3(5) . .
C28 C29 N6 C32 -172.8(3) . .
C30 C29 N6 Ni2 165.7(3) . .
C28 C29 N6 Ni2 -7.4(4) . .
C31 C32 N6 C29 -0.7(5) . .
C33 C32 N6 C29 170.1(4) . .
C31 C32 N6 Ni2 -163.2(3) . .
C33 C32 N6 Ni2 7.6(6) . .
C36 C37 N7 C34 -1.7(5) . .
C20 C37 N7 C34 176.2(3) . .
C36 C37 N7 Ni2 176.6(3) . .
C20 C37 N7 Ni2 -5.5(4) . .
C33 C34 N7 C37 -177.3(4) . .
C35 C34 N7 C37 2.2(4) . .
C33 C34 N7 Ni2 4.6(6) . .
C35 C34 N7 Ni2 -175.8(3) . .
C48 C49 N8 C53 -169.8(5) . .
C50 C49 N8 C53 13.2(8) . .
C48 C49 N8 C52 -17.9(8) . .
C50 C49 N8 C52 165.1(5) . .
C6 N2 Ni1 N1 175.4(4) . 3_757
C9 N2 Ni1 N1 5.5(3) . 3_757
C6 N2 Ni1 N1 -4.6(4) . .
C9 N2 Ni1 N1 -174.5(3) . .
C1 N1 Ni1 N2 -175.3(3) . .
C4 N1 Ni1 N2 -2.2(4) . .
C1 N1 Ni1 N2 4.7(3) . 3_757
C4 N1 Ni1 N2 177.8(4) . 3_757
C23 N4 Ni2 N7 172.9(4) . .
C20 N4 Ni2 N7 -5.0(3) . .
C23 N4 Ni2 N5 -0.6(4) . .
C20 N4 Ni2 N5 -178.5(3) . .
C37 N7 Ni2 N4 6.0(3) . .
C34 N7 Ni2 N4 -176.1(4) . .
C37 N7 Ni2 N6 179.6(3) . .
C34 N7 Ni2 N6 -2.5(4) . .
C28 N5 Ni2 N4 167.2(3) . .
C25 N5 Ni2 N4 3.9(4) . .
C28 N5 Ni2 N6 -6.3(3) . .
C25 N5 Ni2 N6 -169.6(4) . .
C29 N6 Ni2 N7 -165.7(3) . .
C32 N6 Ni2 N7 -3.8(4) . .
C29 N6 Ni2 N5 7.8(3) . .
C32 N6 Ni2 N5 169.7(4) . .
